data_7227378
loop_
_publ_author_name
'Zhang, Ju-Wen'
'Li, Xiao-Li'
'Kan, Xiao-Min'
'Wu, Hao'
'Liu, Ying'
'Liu, Bin-Qiu'

_publ_section_title
;
 Syntheses, structures, and magnetic properties of two series of
 copper-lanthanide heterometallic coordination polymers based on
 pyridine-2,3-dicarboxylic acid and succinic acid
;
_journal_issue 4
_journal_name_full CrystEngComm
_journal_page_first 661
_journal_paper_doi 10.1039/C6CE02353C
_journal_volume 19
_journal_year 2017
_chemical_formula_sum 'C22 H30 Cu Gd2 N2 O24'
_chemical_formula_weight 1084.52
_chemical_name_systematic
; 
 ? 
;
_space_group_IT_number 2
_symmetry_cell_setting triclinic
_symmetry_space_group_name_Hall '-P 1'
_symmetry_space_group_name_H-M 'P -1'
_atom_sites_solution_hydrogens geom
_atom_sites_solution_primary direct
_atom_sites_solution_secondary difmap
_audit_creation_method SHELXL-97
_audit_update_record
;
2016-05-09 deposited with the CCDC.
2016-12-26 downloaded from the CCDC.
;
_cell_angle_alpha 89.788(2)
_cell_angle_beta 85.905(2)
_cell_angle_gamma 89.405(2)
_cell_formula_units_Z 1
_cell_length_a 6.4331(6)
_cell_length_b 9.0449(8)
_cell_length_c 13.4358(12)
_cell_measurement_reflns_used 2898
_cell_measurement_temperature 296(2)
_cell_measurement_theta_max 28.44
_cell_measurement_theta_min 2.25
_cell_volume 779.74(12)
_computing_cell_refinement 'SMART (Bruker, 2001)'
_computing_data_collection 'SMART (Bruker, 2001)'
_computing_data_reduction 'SAINT+ (Bruker, 1999)'
_computing_molecular_graphics 'PLATON (Spek, 2003)'
_computing_publication_material 'SHELXTL (1998)'
_computing_structure_refinement 'SHELXL-97 (Sheldrick, 1997)'
_computing_structure_solution 'SHELXS-97 (Sheldrick, 1990)'
_diffrn_ambient_temperature 296(2)
_diffrn_measured_fraction_theta_full 0.989
_diffrn_measured_fraction_theta_max 0.989
_diffrn_measurement_device_type 'CCD area detector'
_diffrn_measurement_method 'phi and omega scans'
_diffrn_radiation_monochromator graphite
_diffrn_radiation_source 'fine-focus sealed tube'
_diffrn_radiation_type MoK\a
_diffrn_radiation_wavelength 0.71073
_diffrn_reflns_av_R_equivalents 0.0190
_diffrn_reflns_av_unetI/netI 0.0395
_diffrn_reflns_limit_h_max 8
_diffrn_reflns_limit_h_min -8
_diffrn_reflns_limit_k_max 11
_diffrn_reflns_limit_k_min -12
_diffrn_reflns_limit_l_max 17
_diffrn_reflns_limit_l_min -10
_diffrn_reflns_number 5836
_diffrn_reflns_theta_full 28.44
_diffrn_reflns_theta_max 28.44
_diffrn_reflns_theta_min 2.25
_exptl_absorpt_coefficient_mu 4.985
_exptl_absorpt_correction_T_max 0.7217
_exptl_absorpt_correction_T_min 0.7217
_exptl_absorpt_correction_type multi-scan
_exptl_absorpt_process_details SADABS
_exptl_crystal_colour BLUE
_exptl_crystal_density_diffrn 2.310
_exptl_crystal_density_method 'not measured'
_exptl_crystal_description BLOCK
_exptl_crystal_F_000 525
_exptl_crystal_size_max 0.07
_exptl_crystal_size_mid 0.07
_exptl_crystal_size_min 0.07
_refine_diff_density_max 1.488
_refine_diff_density_min -0.916
_refine_diff_density_rms 0.172
_refine_ls_extinction_method none
_refine_ls_goodness_of_fit_ref 1.045
_refine_ls_hydrogen_treatment constr
_refine_ls_matrix_type full
_refine_ls_number_parameters 232
_refine_ls_number_reflns 3886
_refine_ls_number_restraints 0
_refine_ls_restrained_S_all 1.045
_refine_ls_R_factor_all 0.0367
_refine_ls_R_factor_gt 0.0307
_refine_ls_shift/su_max 0.001
_refine_ls_shift/su_mean 0.000
_refine_ls_structure_factor_coef Fsqd
_refine_ls_weighting_details 'calc w=1/[\s^2^(Fo^2^)+(0.0332P)^2^+2.1663P] where P=(Fo^2^+2Fc^2^)/3'
_refine_ls_weighting_scheme calc
_refine_ls_wR_factor_gt 0.0714
_refine_ls_wR_factor_ref 0.0739
_reflns_number_gt 3495
_reflns_number_total 3886
_reflns_threshold_expression >2sigma(I)
_cod_data_source_file c6ce02353c2.cif
_cod_data_source_block 3
_cod_depositor_comments
;
The following automatic conversions were performed:

'_symmetry_cell_setting' value 'Triclinic' changed to 'triclinic'
according to
/usr/data/users/saulius/crontab/automatic-downloads/rss-feeds/RSC/lib/dictionaries/cif_core.dic
dictionary named 'cif_core.dic' version 2.4.2 from 2011-04-26.

Automatic conversion script
Id: cif_fix_values 4268 2015-11-12 08:31:59Z antanas 

 Adding full bibliography for 7227376--7227384.cif.
;
_cod_original_sg_symbol_H-M P-1
_cod_database_code 7227378

loop_
_symmetry_equiv_pos_as_xyz
'x, y, z'
'-x, -y, -z'

loop_
_atom_site_label
_atom_site_type_symbol
_atom_site_fract_x
_atom_site_fract_y
_atom_site_fract_z
_atom_site_U_iso_or_equiv
_atom_site_adp_type
_atom_site_occupancy
_atom_site_symmetry_multiplicity
_atom_site_calc_flag
_atom_site_refinement_flags
Gd1 Gd 0.11161(3) 0.33283(2) 0.396757(15) 0.01412(7) Uani 1 1 d .
Cu1 Cu -0.5000 0.0000 0.0000 0.02137(17) Uani 1 2 d S
O1 O -0.3515(5) -0.0617(4) 0.1143(2) 0.0219(7) Uani 1 1 d .
O1W O 0.4306(5) 0.2054(4) 0.3260(2) 0.0253(7) Uani 1 1 d .
H1WA H 0.4576 0.1564 0.3776 0.030 Uiso 1 1 d R
H1WB H 0.4272 0.1449 0.2779 0.030 Uiso 1 1 d R
N1 N -0.2725(5) 0.1437(4) -0.0208(3) 0.0168(7) Uani 1 1 d .
C1 C -0.1422(6) 0.1367(5) 0.0535(3) 0.0144(8) Uani 1 1 d .
O2 O -0.0729(5) -0.0064(4) 0.1960(2) 0.0236(7) Uani 1 1 d .
O2W O -0.1005(6) 0.1163(4) 0.3750(2) 0.0275(8) Uani 1 1 d .
H2WA H -0.0931 0.0870 0.3148 0.033 Uiso 1 1 d R
H2WB H -0.1276 0.0416 0.4121 0.033 Uiso 1 1 d R
C2 C 0.0264(6) 0.2320(5) 0.0557(3) 0.0170(8) Uani 1 1 d .
O3W O -0.2107(5) 0.4409(4) 0.3433(3) 0.0314(8) Uani 1 1 d .
H3WA H -0.3106 0.3830 0.3339 0.038 Uiso 1 1 d R
H3WB H -0.2607 0.5144 0.3766 0.038 Uiso 1 1 d R
O3 O 0.3484(5) 0.1949(4) 0.1289(3) 0.0285(8) Uani 1 1 d .
C3 C 0.0658(7) 0.3275(5) -0.0249(3) 0.0214(9) Uani 1 1 d .
H3A H 0.1824 0.3877 -0.0280 0.026 Uiso 1 1 calc R
O4 O 0.0831(5) 0.2982(4) 0.2206(2) 0.0194(6) Uani 1 1 d .
C4 C -0.0702(8) 0.3320(5) -0.1005(3) 0.0239(10) Uani 1 1 d .
H4A H -0.0468 0.3959 -0.1544 0.029 Uiso 1 1 calc R
O4W O 0.5985(6) 0.4670(5) 0.1617(3) 0.0374(9) Uani 1 1 d .
H4WA H 0.4852 0.5106 0.1812 0.045 Uiso 1 1 d R
H4WB H 0.5363 0.3808 0.1449 0.045 Uiso 1 1 d R
O5 O 0.2003(5) 0.1428(4) 0.5267(2) 0.0233(7) Uani 1 1 d .
C5 C -0.2403(8) 0.2407(5) -0.0944(3) 0.0225(9) Uani 1 1 d .
H5A H -0.3353 0.2472 -0.1432 0.027 Uiso 1 1 calc R
O6 O 0.3771(5) 0.3491(3) 0.5200(2) 0.0194(6) Uani 1 1 d .
C6 C -0.1892(7) 0.0147(5) 0.1287(3) 0.0168(8) Uani 1 1 d .
O7 O 0.1129(5) 0.6068(3) 0.4544(2) 0.0184(6) Uani 1 1 d .
C7 C 0.1644(7) 0.2390(5) 0.1427(3) 0.0168(8) Uani 1 1 d .
O8 O 0.3045(5) 0.5494(3) 0.3192(2) 0.0194(6) Uani 1 1 d .
C8 C 0.3380(6) 0.2239(5) 0.5598(3) 0.0144(8) Uani 1 1 d .
C9 C 0.4571(7) 0.1755(5) 0.6470(3) 0.0207(9) Uani 1 1 d .
H9A H 0.4295 0.0720 0.6611 0.025 Uiso 1 1 calc R
H9B H 0.4083 0.2320 0.7055 0.025 Uiso 1 1 calc R
C10 C 0.3068(7) 0.8034(5) 0.3727(3) 0.0181(8) Uani 1 1 d .
H10A H 0.2608 0.8552 0.4335 0.022 Uiso 1 1 calc R
H10B H 0.2370 0.8487 0.3185 0.022 Uiso 1 1 calc R
C11 C 0.2405(6) 0.6449(4) 0.3827(3) 0.0135(8) Uani 1 1 d .

loop_
_atom_site_aniso_label
_atom_site_aniso_U_11
_atom_site_aniso_U_22
_atom_site_aniso_U_33
_atom_site_aniso_U_23
_atom_site_aniso_U_13
_atom_site_aniso_U_12
Gd1 0.01459(10) 0.01451(11) 0.01336(11) 0.00010(7) -0.00131(7) -0.00263(7)
Cu1 0.0172(4) 0.0279(4) 0.0201(4) 0.0062(3) -0.0084(3) -0.0077(3)
O1 0.0190(15) 0.0266(18) 0.0207(16) 0.0056(13) -0.0058(12) -0.0063(13)
O1W 0.0240(16) 0.0313(19) 0.0207(17) -0.0021(14) -0.0047(13) 0.0089(14)
N1 0.0165(17) 0.0207(19) 0.0138(17) -0.0011(14) -0.0043(13) -0.0008(14)
C1 0.0156(19) 0.017(2) 0.0109(18) -0.0010(15) 0.0001(14) -0.0007(15)
O2 0.0295(17) 0.0248(17) 0.0178(16) 0.0034(13) -0.0102(13) -0.0019(14)
O2W 0.045(2) 0.0217(17) 0.0162(16) 0.0010(13) -0.0032(14) -0.0183(15)
C2 0.0168(19) 0.019(2) 0.015(2) -0.0034(16) -0.0005(15) -0.0025(16)
O3W 0.0253(17) 0.042(2) 0.0276(19) -0.0140(16) -0.0116(14) 0.0140(16)
O3 0.0173(15) 0.047(2) 0.0217(17) -0.0114(15) -0.0028(13) 0.0047(15)
C3 0.026(2) 0.018(2) 0.021(2) 0.0007(17) -0.0018(17) -0.0070(17)
O4 0.0198(15) 0.0239(16) 0.0150(15) -0.0048(12) -0.0030(12) -0.0003(12)
C4 0.031(2) 0.022(2) 0.019(2) 0.0061(18) -0.0039(18) -0.0054(19)
O4W 0.031(2) 0.041(2) 0.039(2) 0.0061(18) 0.0029(16) -0.0033(17)
O5 0.0269(17) 0.0202(16) 0.0243(17) 0.0051(13) -0.0109(13) -0.0108(13)
C5 0.030(2) 0.022(2) 0.016(2) 0.0011(17) -0.0087(18) 0.0028(18)
O6 0.0217(15) 0.0159(15) 0.0217(16) 0.0045(12) -0.0075(12) -0.0053(12)
C6 0.020(2) 0.016(2) 0.0135(19) -0.0040(15) 0.0027(15) 0.0015(16)
O7 0.0171(14) 0.0196(16) 0.0174(15) 0.0009(12) 0.0066(11) -0.0033(12)
C7 0.020(2) 0.016(2) 0.014(2) -0.0012(15) -0.0031(16) -0.0032(16)
O8 0.0238(16) 0.0146(15) 0.0186(15) -0.0013(12) 0.0063(12) -0.0043(12)
C8 0.0167(19) 0.0132(19) 0.0128(19) 0.0012(15) 0.0022(15) 0.0004(15)
C9 0.023(2) 0.021(2) 0.020(2) 0.0083(17) -0.0069(17) -0.0079(17)
C10 0.018(2) 0.016(2) 0.021(2) 0.0022(16) -0.0016(16) -0.0021(16)
C11 0.0118(17) 0.016(2) 0.0138(19) 0.0036(15) -0.0053(14) -0.0020(15)

loop_
_atom_type_symbol
_atom_type_description
_atom_type_scat_dispersion_real
_atom_type_scat_dispersion_imag
_atom_type_scat_source
C C 0.0033 0.0016 'International Tables Vol C Tables 4.2.6.8 and 6.1.1.4'
H H 0.0000 0.0000 'International Tables Vol C Tables 4.2.6.8 and 6.1.1.4'
Cu Cu 0.3201 1.2651 'International Tables Vol C Tables 4.2.6.8 and 6.1.1.4'
Gd Gd -0.1653 3.9035 'International Tables Vol C Tables 4.2.6.8 and 6.1.1.4'
N N 0.0061 0.0033 'International Tables Vol C Tables 4.2.6.8 and 6.1.1.4'
O O 0.0106 0.0060 'International Tables Vol C Tables 4.2.6.8 and 6.1.1.4'

loop_
_geom_angle_atom_site_label_1
_geom_angle_atom_site_label_2
_geom_angle_atom_site_label_3
_geom_angle
_geom_angle_site_symmetry_1
_geom_angle_site_symmetry_3
O4 Gd1 O2W 71.93(11) . .
O4 Gd1 O3W 68.71(11) . .
O2W Gd1 O3W 77.62(13) . .
O4 Gd1 O7 138.78(10) . 2_566
O2W Gd1 O7 88.48(11) . 2_566
O3W Gd1 O7 71.87(11) . 2_566
O4 Gd1 O6 140.67(10) . .
O2W Gd1 O6 123.95(11) . .
O3W Gd1 O6 144.56(11) . .
O7 Gd1 O6 80.35(11) 2_566 .
O4 Gd1 O1W 71.34(11) . .
O2W Gd1 O1W 92.21(12) . .
O3W Gd1 O1W 139.99(11) . .
O7 Gd1 O1W 147.32(11) 2_566 .
O6 Gd1 O1W 72.26(11) . .
O4 Gd1 O8 76.57(10) . .
O2W Gd1 O8 148.38(11) . .
O3W Gd1 O8 88.67(12) . .
O7 Gd1 O8 114.36(10) 2_566 .
O6 Gd1 O8 83.06(10) . .
O1W Gd1 O8 80.11(11) . .
O4 Gd1 O5 128.53(11) . .
O2W Gd1 O5 72.05(11) . .
O3W Gd1 O5 134.78(12) . .
O7 Gd1 O5 74.55(11) 2_566 .
O6 Gd1 O5 51.98(10) . .
O1W Gd1 O5 74.63(11) . .
O8 Gd1 O5 133.15(10) . .
O4 Gd1 O7 115.04(10) . .
O2W Gd1 O7 145.62(11) . .
O3W Gd1 O7 74.65(11) . .
O7 Gd1 O7 63.87(11) 2_566 .
O6 Gd1 O7 73.55(10) . .
O1W Gd1 O7 122.14(10) . .
O8 Gd1 O7 50.51(9) . .
O5 Gd1 O7 115.56(10) . .
O4 Gd1 C8 141.30(11) . .
O2W Gd1 C8 97.98(12) . .
O3W Gd1 C8 147.32(12) . .
O7 Gd1 C8 75.67(11) 2_566 .
O6 Gd1 C8 26.03(11) . .
O1W Gd1 C8 71.88(11) . .
O8 Gd1 C8 108.38(11) . .
O5 Gd1 C8 25.95(11) . .
O7 Gd1 C8 94.56(11) . .
O4 Gd1 C11 96.11(11) . .
O2W Gd1 C11 158.30(12) . .
O3W Gd1 C11 81.18(12) . .
O7 Gd1 C11 89.30(11) 2_566 .
O6 Gd1 C11 76.82(10) . .
O1W Gd1 C11 101.17(11) . .
O8 Gd1 C11 25.08(10) . .
O5 Gd1 C11 127.85(10) . .
O7 Gd1 C11 25.44(10) . .
C8 Gd1 C11 102.36(11) . .
O1 Cu1 O1 180.0 2_455 .
O1 Cu1 N1 95.95(14) 2_455 .
O1 Cu1 N1 84.05(14) . .
O1 Cu1 N1 84.05(14) 2_455 2_455
O1 Cu1 N1 95.94(14) . 2_455
N1 Cu1 N1 180.0 . 2_455
C6 O1 Cu1 114.6(3) . .
Gd1 O1W H1WA 97.8 . .
Gd1 O1W H1WB 121.6 . .
H1WA O1W H1WB 107.7 . .
C5 N1 C1 120.2(4) . .
C5 N1 Cu1 128.4(3) . .
C1 N1 Cu1 111.3(3) . .
N1 C1 C2 121.2(4) . .
N1 C1 C6 114.6(4) . .
C2 C1 C6 124.1(4) . .
Gd1 O2W H2WA 112.1 . .
Gd1 O2W H2WB 131.9 . .
H2WA O2W H2WB 107.7 . .
C3 C2 C1 118.0(4) . .
C3 C2 C7 118.9(4) . .
C1 C2 C7 123.1(4) . .
Gd1 O3W H3WA 117.9 . .
Gd1 O3W H3WB 116.6 . .
H3WA O3W H3WB 107.7 . .
C4 C3 C2 119.5(4) . .
C4 C3 H3A 120.3 . .
C2 C3 H3A 120.3 . .
C7 O4 Gd1 145.1(3) . .
C5 C4 C3 119.0(4) . .
C5 C4 H4A 120.5 . .
C3 C4 H4A 120.5 . .
H4WA O4W H4WB 95.0 . .
C8 O5 Gd1 92.5(3) . .
N1 C5 C4 121.9(4) . .
N1 C5 H5A 119.1 . .
C4 C5 H5A 119.1 . .
C8 O6 Gd1 95.5(2) . .
O2 C6 O1 125.1(4) . .
O2 C6 C1 119.8(4) . .
O1 C6 C1 115.1(4) . .
C11 O7 Gd1 150.8(3) . 2_566
C11 O7 Gd1 93.0(2) . .
Gd1 O7 Gd1 116.13(11) 2_566 .
O3 C7 O4 126.2(4) . .
O3 C7 C2 118.0(4) . .
O4 C7 C2 115.6(4) . .
C11 O8 Gd1 97.3(2) . .
O5 C8 O6 120.0(4) . .
O5 C8 C9 121.1(4) . .
O6 C8 C9 118.9(4) . .
O5 C8 Gd1 61.6(2) . .
O6 C8 Gd1 58.5(2) . .
C9 C8 Gd1 176.9(3) . .
C8 C9 C10 112.3(4) . 2_666
C8 C9 H9A 109.2 . .
C10 C9 H9A 109.2 2_666 .
C8 C9 H9B 109.2 . .
C10 C9 H9B 109.2 2_666 .
H9A C9 H9B 107.9 . .
C11 C10 C9 114.5(4) . 2_666
C11 C10 H10A 108.6 . .
C9 C10 H10A 108.6 2_666 .
C11 C10 H10B 108.6 . .
C9 C10 H10B 108.6 2_666 .
H10A C10 H10B 107.6 . .
O8 C11 O7 119.1(4) . .
O8 C11 C10 121.1(4) . .
O7 C11 C10 119.7(4) . .
O8 C11 Gd1 57.6(2) . .
O7 C11 Gd1 61.5(2) . .
C10 C11 Gd1 178.6(3) . .

loop_
_geom_bond_atom_site_label_1
_geom_bond_atom_site_label_2
_geom_bond_distance
_geom_bond_site_symmetry_2
Gd1 O4 2.409(3) .
Gd1 O2W 2.429(3) .
Gd1 O3W 2.436(3) .
Gd1 O7 2.442(3) 2_566
Gd1 O6 2.468(3) .
Gd1 O1W 2.474(3) .
Gd1 O8 2.513(3) .
Gd1 O5 2.536(3) .
Gd1 O7 2.599(3) .
Gd1 C8 2.881(4) .
Gd1 C11 2.952(4) .
Cu1 O1 1.942(3) 2_455
Cu1 O1 1.942(3) .
Cu1 N1 1.972(4) .
Cu1 N1 1.972(4) 2_455
O1 C6 1.285(5) .
O1W H1WA 0.8500 .
O1W H1WB 0.8500 .
N1 C5 1.326(6) .
N1 C1 1.349(5) .
C1 C2 1.394(6) .
C1 C6 1.512(6) .
O2 C6 1.228(5) .
O2W H2WA 0.8500 .
O2W H2WB 0.8500 .
C2 C3 1.394(6) .
C2 C7 1.519(6) .
O3W H3WA 0.8500 .
O3W H3WB 0.8500 .
O3 C7 1.247(5) .
C3 C4 1.387(6) .
C3 H3A 0.9300 .
O4 C7 1.255(5) .
C4 C5 1.375(7) .
C4 H4A 0.9300 .
O4W H4WA 0.8500 .
O4W H4WB 0.9164 .
O5 C8 1.262(5) .
C5 H5A 0.9300 .
O6 C8 1.270(5) .
O7 C11 1.270(5) .
O7 Gd1 2.442(3) 2_566
O8 C11 1.261(5) .
C8 C9 1.506(6) .
C9 C10 1.537(6) 2_666
C9 H9A 0.9700 .
C9 H9B 0.9700 .
C10 C11 1.502(6) .
C10 C9 1.537(6) 2_666
C10 H10A 0.9700 .
C10 H10B 0.9700 .

loop_
_geom_torsion_atom_site_label_1
_geom_torsion_atom_site_label_2
_geom_torsion_atom_site_label_3
_geom_torsion_atom_site_label_4
_geom_torsion
_geom_torsion_site_symmetry_1
_geom_torsion_site_symmetry_4
O1 Cu1 O1 C6 121(21) 2_455 .
N1 Cu1 O1 C6 2.8(3) . .
N1 Cu1 O1 C6 -177.2(3) 2_455 .
O1 Cu1 N1 C5 -3.0(4) 2_455 .
O1 Cu1 N1 C5 177.0(4) . .
N1 Cu1 N1 C5 -176(4) 2_455 .
O1 Cu1 N1 C1 175.7(3) 2_455 .
O1 Cu1 N1 C1 -4.3(3) . .
N1 Cu1 N1 C1 3(4) 2_455 .
C5 N1 C1 C2 0.9(6) . .
Cu1 N1 C1 C2 -177.9(3) . .
C5 N1 C1 C6 -176.2(4) . .
Cu1 N1 C1 C6 4.9(4) . .
N1 C1 C2 C3 -4.6(6) . .
C6 C1 C2 C3 172.3(4) . .
N1 C1 C2 C7 173.7(4) . .
C6 C1 C2 C7 -9.4(6) . .
C1 C2 C3 C4 4.4(7) . .
C7 C2 C3 C4 -174.0(4) . .
O2W Gd1 O4 C7 -91.3(5) . .
O3W Gd1 O4 C7 -174.7(5) . .
O7 Gd1 O4 C7 -156.8(5) 2_566 .
O6 Gd1 O4 C7 30.6(6) . .
O1W Gd1 O4 C7 7.5(5) . .
O8 Gd1 O4 C7 91.4(5) . .
O5 Gd1 O4 C7 -43.7(5) . .
O7 Gd1 O4 C7 125.0(5) . .
C8 Gd1 O4 C7 -11.3(6) . .
C11 Gd1 O4 C7 107.3(5) . .
C2 C3 C4 C5 -0.6(7) . .
O4 Gd1 O5 C8 130.0(2) . .
O2W Gd1 O5 C8 177.6(3) . .
O3W Gd1 O5 C8 -132.1(2) . .
O7 Gd1 O5 C8 -88.9(3) 2_566 .
O6 Gd1 O5 C8 0.8(2) . .
O1W Gd1 O5 C8 80.1(3) . .
O8 Gd1 O5 C8 20.2(3) . .
O7 Gd1 O5 C8 -38.6(3) . .
C11 Gd1 O5 C8 -12.3(3) . .
C1 N1 C5 C4 3.1(7) . .
Cu1 N1 C5 C4 -178.3(3) . .
C3 C4 C5 N1 -3.2(7) . .
O4 Gd1 O6 C8 -107.9(3) . .
O2W Gd1 O6 C8 -4.5(3) . .
O3W Gd1 O6 C8 115.5(3) . .
O7 Gd1 O6 C8 77.1(2) 2_566 .
O1W Gd1 O6 C8 -84.9(3) . .
O8 Gd1 O6 C8 -166.7(3) . .
O5 Gd1 O6 C8 -0.8(2) . .
O7 Gd1 O6 C8 142.5(3) . .
C11 Gd1 O6 C8 168.6(3) . .
Cu1 O1 C6 O2 -179.4(3) . .
Cu1 O1 C6 C1 -0.8(4) . .
N1 C1 C6 O2 175.9(4) . .
C2 C1 C6 O2 -1.2(6) . .
N1 C1 C6 O1 -2.8(5) . .
C2 C1 C6 O1 -179.9(4) . .
O4 Gd1 O7 C11 -44.9(3) . .
O2W Gd1 O7 C11 -139.3(2) . .
O3W Gd1 O7 C11 -102.0(2) . .
O7 Gd1 O7 C11 -179.0(3) 2_566 .
O6 Gd1 O7 C11 93.9(2) . .
O1W Gd1 O7 C11 38.0(3) . .
O8 Gd1 O7 C11 -0.7(2) . .
O5 Gd1 O7 C11 125.3(2) . .
C8 Gd1 O7 C11 109.4(2) . .
O4 Gd1 O7 Gd1 134.07(13) . 2_566
O2W Gd1 O7 Gd1 39.7(3) . 2_566
O3W Gd1 O7 Gd1 77.02(15) . 2_566
O7 Gd1 O7 Gd1 0.0 2_566 2_566
O6 Gd1 O7 Gd1 -87.15(14) . 2_566
O1W Gd1 O7 Gd1 -143.04(13) . 2_566
O8 Gd1 O7 Gd1 178.3(2) . 2_566
O5 Gd1 O7 Gd1 -55.70(16) . 2_566
C8 Gd1 O7 Gd1 -71.60(14) . 2_566
C11 Gd1 O7 Gd1 179.0(3) . 2_566
Gd1 O4 C7 O3 -19.8(8) . .
Gd1 O4 C7 C2 164.9(3) . .
C3 C2 C7 O3 -69.7(6) . .
C1 C2 C7 O3 112.0(5) . .
C3 C2 C7 O4 106.0(5) . .
C1 C2 C7 O4 -72.3(5) . .
O4 Gd1 O8 C11 140.2(3) . .
O2W Gd1 O8 C11 135.3(3) . .
O3W Gd1 O8 C11 71.8(3) . .
O7 Gd1 O8 C11 2.4(3) 2_566 .
O6 Gd1 O8 C11 -73.6(3) . .
O1W Gd1 O8 C11 -146.8(3) . .
O5 Gd1 O8 C11 -88.9(3) . .
O7 Gd1 O8 C11 0.7(2) . .
C8 Gd1 O8 C11 -79.8(3) . .
Gd1 O5 C8 O6 -1.4(4) . .
Gd1 O5 C8 C9 178.0(4) . .
Gd1 O6 C8 O5 1.5(4) . .
Gd1 O6 C8 C9 -178.0(3) . .
O4 Gd1 C8 O5 -73.3(3) . .
O2W Gd1 C8 O5 -2.3(3) . .
O3W Gd1 C8 O5 77.2(3) . .
O7 Gd1 C8 O5 84.1(3) 2_566 .
O6 Gd1 C8 O5 -178.5(4) . .
O1W Gd1 C8 O5 -92.0(3) . .
O8 Gd1 C8 O5 -164.6(2) . .
O7 Gd1 C8 O5 145.6(3) . .
C11 Gd1 C8 O5 170.1(2) . .
O4 Gd1 C8 O6 105.3(3) . .
O2W Gd1 C8 O6 176.2(2) . .
O3W Gd1 C8 O6 -104.3(3) . .
O7 Gd1 C8 O6 -97.4(2) 2_566 .
O1W Gd1 C8 O6 86.5(3) . .
O8 Gd1 C8 O6 13.9(3) . .
O5 Gd1 C8 O6 178.5(4) . .
O7 Gd1 C8 O6 -35.8(2) . .
C11 Gd1 C8 O6 -11.3(3) . .
O4 Gd1 C8 C9 139(5) . .
O2W Gd1 C8 C9 -150(5) . .
O3W Gd1 C8 C9 -70(5) . .
O7 Gd1 C8 C9 -63(5) 2_566 .
O6 Gd1 C8 C9 34(5) . .
O1W Gd1 C8 C9 121(5) . .
O8 Gd1 C8 C9 48(5) . .
O5 Gd1 C8 C9 -147(6) . .
O7 Gd1 C8 C9 -2(5) . .
C11 Gd1 C8 C9 23(5) . .
O5 C8 C9 C10 132.2(4) . 2_666
O6 C8 C9 C10 -48.3(6) . 2_666
Gd1 C8 C9 C10 -81(5) . 2_666
Gd1 O8 C11 O7 -1.3(4) . .
Gd1 O8 C11 C10 -179.2(3) . .
Gd1 O7 C11 O8 -176.9(4) 2_566 .
Gd1 O7 C11 O8 1.3(4) . .
Gd1 O7 C11 C10 1.1(8) 2_566 .
Gd1 O7 C11 C10 179.2(3) . .
Gd1 O7 C11 Gd1 -178.1(6) 2_566 .
C9 C10 C11 O8 -49.0(5) 2_666 .
C9 C10 C11 O7 133.1(4) 2_666 .
C9 C10 C11 Gd1 -76(11) 2_666 .
O4 Gd1 C11 O8 -38.7(3) . .
O2W Gd1 C11 O8 -93.7(4) . .
O3W Gd1 C11 O8 -106.0(3) . .
O7 Gd1 C11 O8 -177.8(3) 2_566 .
O6 Gd1 C11 O8 102.0(3) . .
O1W Gd1 C11 O8 33.4(3) . .
O5 Gd1 C11 O8 112.5(3) . .
O7 Gd1 C11 O8 -178.7(4) . .
C8 Gd1 C11 O8 107.1(3) . .
O4 Gd1 C11 O7 140.0(2) . .
O2W Gd1 C11 O7 85.0(4) . .
O3W Gd1 C11 O7 72.7(2) . .
O7 Gd1 C11 O7 0.9(3) 2_566 .
O6 Gd1 C11 O7 -79.3(2) . .
O1W Gd1 C11 O7 -147.9(2) . .
O8 Gd1 C11 O7 178.7(4) . .
O5 Gd1 C11 O7 -68.8(3) . .
C8 Gd1 C11 O7 -74.2(2) . .
O4 Gd1 C11 C10 -11(11) . .
O2W Gd1 C11 C10 -66(11) . .
O3W Gd1 C11 C10 -78(11) . .
O7 Gd1 C11 C10 -150(11) 2_566 .
O6 Gd1 C11 C10 130(11) . .
O1W Gd1 C11 C10 61(11) . .
O8 Gd1 C11 C10 28(11) . .
O5 Gd1 C11 C10 140(11) . .
O7 Gd1 C11 C10 -151(11) . .
C8 Gd1 C11 C10 135(11) . .
